data_2004623
loop_
_publ_author_name
'Poleschner, H.'
'Schilde, U.'

_publ_contact_author
;
            Dr. Uwe Schilde
            Universit\"at Potsdam
            Institut f\"ur Anorganische Chemie und Didaktik der Chemie
            Postfach 601553
            Am Neuen Palais 10
            D-14415 Potsdam
            Germany
;
_publ_section_title
;
 The First Structure of a Vicinal (<i>E</i>)-Fluoroselenoolefin:
 (<i>E</i>)-(5-Fluoro-4-octen-4-yl)dimethylselenonium Picrate
;
_journal_issue 3
_journal_name_full 'Acta Crystallographica Section C'
_journal_page_first 644
_journal_page_last 647
_journal_paper_doi 10.1107/S0108270195014260
_journal_volume 52
_journal_year 1996
_chemical_formula_iupac 'C10 H20 F Se 1+, C6 H2 N3 O7 1-'
_chemical_formula_moiety 'C16 H22 F1 N3 O7 Se'
_chemical_formula_sum 'C16 H22 F N3 O7 Se'
_chemical_formula_weight 466.33
_space_group_IT_number 2
_symmetry_cell_setting triclinic
_symmetry_space_group_name_Hall '-P 1'
_symmetry_space_group_name_H-M 'P -1'
_cell_angle_alpha 90.30(2)
_cell_angle_beta 101.980(10)
_cell_angle_gamma 110.44(2)
_cell_formula_units_Z 2
_cell_length_a 8.2360(10)
_cell_length_b 11.260(3)
_cell_length_c 11.608(3)
_cell_measurement_reflns_used 24
_cell_measurement_temperature 210(2)
_cell_measurement_theta_max 19.6
_cell_measurement_theta_min 15.1
_cell_volume 983.2(4)
_computing_cell_refinement STADI4
_computing_data_collection 'STADI4 (Stoe, 1995)'
_computing_data_reduction 'XRED  (Stoe, 1995)'
_computing_molecular_graphics 'ORTEP (Johnson, 1970)'
_computing_structure_refinement 'SHELXL93 (Sheldrick, 1993)'
_computing_structure_solution 'SHELXS86 (Sheldrick, 1990)'
_diffrn_ambient_temperature 210(2)
_diffrn_measurement_device 'Stoe STADI4 diffractometer'
_diffrn_measurement_method \w/2\q
_diffrn_radiation_monochromator graphite
_diffrn_radiation_source 'fine-focus sealed tube'
_diffrn_radiation_type MoK\a
_diffrn_radiation_wavelength 0.71073
_diffrn_reflns_av_R_equivalents 0.0221
_diffrn_reflns_av_sigmaI/netI 0.0208
_diffrn_reflns_limit_h_max 10
_diffrn_reflns_limit_h_min 0
_diffrn_reflns_limit_k_max 10
_diffrn_reflns_limit_k_min -10
_diffrn_reflns_limit_l_max 12
_diffrn_reflns_limit_l_min -12
_diffrn_reflns_number 4451
_diffrn_reflns_theta_max 30
_diffrn_reflns_theta_min 1.80
_diffrn_standards_decay_% 6.2
_diffrn_standards_interval_time 120
_diffrn_standards_number 2
_exptl_absorpt_coefficient_mu 1.88
_exptl_absorpt_correction_T_max 0.626
_exptl_absorpt_correction_T_min 0.417
_exptl_absorpt_correction_type 'empirical via psi-scans (North, Phillips & Matthews, 1968)'
_exptl_crystal_colour yellow
_exptl_crystal_density_diffrn 1.575
_exptl_crystal_density_meas ?
_exptl_crystal_description prism
_exptl_crystal_F_000 476
_exptl_crystal_size_max 0.46
_exptl_crystal_size_mid 0.42
_exptl_crystal_size_min 0.19
_refine_diff_density_max 0.825
_refine_diff_density_min -0.838
_refine_ls_extinction_method none
_refine_ls_goodness_of_fit_all 1.021
_refine_ls_goodness_of_fit_obs 1.030
_refine_ls_hydrogen_treatment riding
_refine_ls_matrix_type full
_refine_ls_number_parameters 248
_refine_ls_number_reflns 4188
_refine_ls_number_restraints 0
_refine_ls_restrained_S_all 1.027
_refine_ls_restrained_S_obs 1.030
_refine_ls_R_factor_all 0.0378
_refine_ls_R_factor_obs 0.0299
_refine_ls_shift/esd_max 0.000
_refine_ls_shift/esd_mean 0.000
_refine_ls_structure_factor_coef Fsqd
_refine_ls_weighting_details 'w=1/[\s^2^(Fo^2^)+(0.0496P)^2^+0.4977P] where P=(Fo^2^+2Fc^2^)/3'
_refine_ls_weighting_scheme calc
_refine_ls_wR_factor_all 0.0813
_refine_ls_wR_factor_obs 0.0762
_reflns_number_observed 3685
_reflns_number_total 4189
_reflns_observed_criterion >2sigma(I)
_cod_data_source_file jz1086.cif
_cod_data_source_block schipo
_cod_depositor_comments
;
The following automatic conversions were performed:

'_geom_bond_publ_flag' value 'Y' changed to 'y' according to
/home/saulius/struct/CIF-dictionaries/cif_core.dic dictionary named
'cif_core.dic' version 2.4.1 from 2010-06-29 (27
times).

'_geom_contact_publ_flag' value 'Y' changed to 'y' according
to /home/saulius/struct/CIF-dictionaries/cif_core.dic dictionary
named 'cif_core.dic' version 2.4.1 from
2010-06-29.

'_geom_angle_publ_flag' value 'Y' changed to 'y'
according to /home/saulius/struct/CIF-dictionaries/cif_core.dic
dictionary named 'cif_core.dic' version 2.4.1 from 2010-06-29 (27
times).

'_geom_torsion_publ_flag' value 'Y' changed to 'y' according
to /home/saulius/struct/CIF-dictionaries/cif_core.dic dictionary
named 'cif_core.dic' version 2.4.1 from 2010-06-29 (13 times).

Automatic conversion script
Id: cif_fix_values 1715 2011-07-08 13:25:40Z adriana 

The following automatic conversions were performed:

'_exptl_crystal_density_meas' value 'none' was changed to '?' - the
value is perceived as not measured.

Automatic conversion script
Id: cif_fix_values 3008 2015-01-20 13:52:24Z robertas 

The following automatic conversions were performed:

'_refine_ls_weighting_scheme' value 'calc
w=1/[\s^2^(Fo^2^)+(0.0496P)^2^+0.4977P] where P=(Fo^2^+2Fc^2^)/3' was
changed to 'calc'. New tag '_refine_ls_weighting_details' was
created. The value of the new tag was set to
'w=1/[\s^2^(Fo^2^)+(0.0496P)^2^+0.4977P] where P=(Fo^2^+2Fc^2^)/3'.

Automatic conversion script
Id: cif_fix_values 3143 2015-03-26 13:38:13Z robertas 
;
_cod_original_formula_sum 'C16 H22 F1 N3 O7 Se'
_cod_database_code 2004623

loop_
_symmetry_equiv_pos_as_xyz
+x,+y,+z
-x,-y,-z

loop_
_atom_site_aniso_label
_atom_site_aniso_U_11
_atom_site_aniso_U_22
_atom_site_aniso_U_33
_atom_site_aniso_U_12
_atom_site_aniso_U_13
_atom_site_aniso_U_23
Se 0.02580(10) 0.02891(14) 0.02305(11) 0.00785(7) 0.00722(7) -0.00023(7)
F 0.0522(9) 0.0356(9) 0.0491(9) 0.0221(7) 0.0112(6) 0.0010(6)
O1 0.0359(8) 0.0478(11) 0.0318(9) 0.0192(7) 0.0060(6) -0.0055(7)
O2 0.0379(9) 0.0639(13) 0.0501(11) 0.0281(9) 0.0087(7) -0.0147(9)
O3 0.0241(8) 0.0622(13) 0.0553(11) 0.0185(8) 0.0008(7) -0.0143(9)
O4 0.0430(10) 0.0697(14) 0.0326(9) 0.0161(9) 0.0036(7) -0.0121(8)
O5 0.0501(10) 0.0715(14) 0.0382(10) 0.0348(10) 0.0223(8) 0.0066(9)
O6 0.0393(10) 0.0631(14) 0.0575(12) 0.0220(9) -0.0127(8) -0.0183(10)
O7 0.0540(11) 0.0597(14) 0.0575(12) 0.0351(10) 0.0008(9) 0.0198(10)
N1 0.0255(8) 0.0345(11) 0.0390(10) 0.0141(7) 0.0076(7) -0.0004(8)
N2 0.0377(10) 0.0404(13) 0.0300(10) 0.0158(8) 0.0126(7) 0.0034(8)
N3 0.0274(9) 0.0462(13) 0.0319(10) 0.0172(8) 0.0050(7) 0.0070(8)
C2 0.0420(13) 0.052(2) 0.0375(13) 0.0274(11) 0.0093(9) -0.0009(10)
C3 0.0353(11) 0.0356(14) 0.0275(11) 0.0156(9) 0.0035(8) -0.0028(8)
C4 0.0252(9) 0.0284(12) 0.0292(11) 0.0102(8) 0.0039(7) -0.0019(8)
C5 0.0288(10) 0.0307(14) 0.0396(12) 0.0131(8) 0.0047(8) -0.0020(9)
C6 0.0351(11) 0.0376(15) 0.0395(13) 0.0151(9) 0.0115(9) 0.0104(9)
C7 0.0397(12) 0.041(2) 0.0433(14) 0.0170(10) 0.0094(10) 0.0111(10)
C8 0.067(2) 0.052(2) 0.042(2) 0.0280(14) 0.0107(12) 0.0146(12)
C9 0.0354(11) 0.0312(13) 0.0346(12) 0.0063(9) 0.0157(8) 0.0021(8)
C10 0.0301(10) 0.0422(15) 0.0344(12) 0.0159(9) 0.0051(8) -0.0017(9)
C11 0.0261(9) 0.0263(12) 0.0314(11) 0.0114(8) 0.0062(7) 0.0006(8)
C12 0.0219(9) 0.0277(12) 0.0352(11) 0.0123(7) 0.0060(7) -0.0003(8)
C13 0.0250(9) 0.0287(12) 0.0325(11) 0.0114(8) 0.0039(7) 0.0015(8)
C14 0.0279(9) 0.0278(12) 0.0294(11) 0.0118(8) 0.0077(7) 0.0018(8)
C15 0.0238(9) 0.0314(13) 0.0341(11) 0.0144(8) 0.0099(7) 0.0060(8)
C16 0.0228(9) 0.0286(12) 0.0297(11) 0.0113(7) 0.0034(7) 0.0042(8)

loop_
_atom_site_label
_atom_site_occupancy
_atom_site_fract_x
_atom_site_fract_y
_atom_site_fract_z
_atom_site_U_iso_or_equiv
_atom_site_thermal_displace_type
_atom_site_calc_flag
_atom_site_refinement_flags
_atom_site_type_symbol
Se 1 .29328(2) .19220(2) .83897(2) .02618(8) Uani d . Se
F 1 .3102(2) .55471(15) .85890(13) .0439(4) Uani d . F
O1 1 .2972(2) -.0623(2) .78116(14) .0376(4) Uani d . O
O2 1 -.0164(2) -.0409(2) .6728(2) .0482(5) Uani d . O
O3 1 -0.1526(2) -0.1582(2) .5104(2) .0476(5) Uani d . O
O4 1 .1540(2) -0.2690(2) .2560(2) .0504(5) Uani d . O
O5 1 .4276(3) -0.2537(2) .3172(2) .0477(5) Uani d . O
O6 1 .6659(2) .0000(2) .8009(2) .0560(5) Uani d . O
O7 1 .6469(3) -0.1919(2) .7627(2) .0548(5) Uani d . O
N1 1 -.0176(2) -0.1071(2) .5884(2) .0321(4) Uani d . N
N2 1 .2919(3) -0.2397(2) .3326(2) .0348(4) Uani d . N
N3 1 .5958(2) -0.1029(2) .7440(2) .0343(4) Uani d . N
C1 1 .0616(4) .3676(3) 1.1546(3) .0570(7) Uiso d . C
H1A 1 -.0610(4) .3505(3) 1.1583(3) .068 Uiso calc R H
H1B 1 .1326(4) .4553(3) 1.1834(3) .068 Uiso calc R H
H1C 1 .1070(4) .3114(3) 1.2033(3) .068 Uiso calc R H
C2 1 .0712(3) .3450(3) 1.0274(2) .0408(6) Uani d . C
H2A 1 .0236(3) .4008(3) .9781(2) .049 Uiso calc R H
H2B 1 -.0020(3) .2567(3) .9980(2) .049 Uiso calc R H
C3 1 .2632(3) .3711(2) 1.0181(2) .0326(5) Uani d . C
H3A 1 .3351(3) .4591(2) 1.0491(2) .039 Uiso calc R H
H3B 1 .3094(3) .3154(2) 1.0686(2) .039 Uiso calc R H
C4 1 .2872(3) .3517(2) .8948(2) .0278(4) Uani d . C
C5 1 .3108(3) .4405(2) .8187(2) .0328(5) Uani d . C
C6 1 .3447(3) .4456(2) .6979(2) .0363(5) Uani d . C
H6A 1 .3389(3) .3614(2) .6705(2) .044 Uiso calc R H
H6B 1 .4653(3) .5055(2) .7011(2) .044 Uiso calc R H
C7 1 .2138(3) .4857(3) .6086(2) .0405(6) Uani d . C
H7A 1 .0925(3) .4272(3) .6060(2) .049 Uiso calc R H
H7B 1 .2219(3) .5712(3) .6339(2) .049 Uiso calc R H
C8 1 .2515(4) .4857(3) .4860(2) .0520(7) Uani d . C
H8A 1 .1663(4) .5116(3) .4312(2) .062 Uiso calc R H
H8B 1 .2416(4) .4009(3) .4602(2) .062 Uiso calc R H
H8C 1 .3708(4) .5447(3) .4882(2) .062 Uiso calc R H
C9 1 .1273(3) .0777(2) .9192(2) .0340(5) Uani d . C
H9A 1 .1156(3) -.0091(2) .8993(2) .041 Uiso calc R H
H9B 1 .0124(3) .0865(2) .8948(2) .041 Uiso calc R H
H9C 1 .1702(3) .0979(2) 1.0039(2) .041 Uiso calc R H
C10 1 .5105(3) .1942(2) .9439(2) .0351(5) Uani d . C
H10A 1 .6120(3) .2493(2) .9161(2) .042 Uiso calc R H
H10B 1 .5126(3) .1087(2) .9453(2) .042 Uiso calc R H
H10C 1 .5156(3) .2257(2) 1.0231(2) .042 Uiso calc R H
C11 1 .2935(3) -.0966(2) .6790(2) .0274(4) Uani d . C
C12 1 .1454(3) -0.1239(2) .5768(2) .0274(4) Uani d . C
C13 1 .1468(3) -0.1686(2) .4667(2) .0287(4) Uani d . C
H13A 1 .0464(3) -0.1853(2) .4044(2) .034 Uiso calc R H
C14 1 .2949(3) -0.1889(2) .4474(2) .0277(4) Uani d . C
C15 1 .4454(3) -0.1666(2) .5392(2) .0280(4) Uani d . C
H15A 1 .5457(3) -0.1819(2) .5267(2) .034 Uiso calc R H
C16 1 .4408(3) -0.1220(2) .6471(2) .0268(4) Uani d . C

loop_
_atom_type_symbol
_atom_type_description
_atom_type_scat_dispersion_real
_atom_type_scat_dispersion_imag
_atom_type_scat_source
Se Se -0.0929 2.2259 'International Tables Vol C Tables 4.2.6.8 and 6.1.1.4'
C C 0.0033 0.0016 'International Tables Vol C Tables 4.2.6.8 and 6.1.1.4'
H H 0.0000 0.0000 'International Tables Vol C Tables 4.2.6.8 and 6.1.1.4'
F F 0.0171 0.0103 'International Tables Vol C Tables 4.2.6.8 and 6.1.1.4'
N N 0.0061 0.0033 'International Tables Vol C Tables 4.2.6.8 and 6.1.1.4'
O O 0.0106 0.0060 'International Tables Vol C Tables 4.2.6.8 and 6.1.1.4'

loop_
_geom_angle_atom_site_label_1
_geom_angle_atom_site_label_2
_geom_angle_atom_site_label_3
_geom_angle
_geom_angle_publ_flag
C9 Se C4 99.61(10) y
C9 Se C10 97.95(11) y
C4 Se C10 99.55(10) y
O2 N1 O3 122.0(2) y
O2 N1 C12 119.7(2) y
O3 N1 C12 118.3(2) ?
O4 N2 O5 123.3(2) y
O4 N2 C14 118.7(2) y
O5 N2 C14 118.0(2) ?
O6 N3 O7 123.8(2) y
O6 N3 C16 118.5(2) y
O7 N3 C16 117.7(2) ?
C1 C2 C3 111.0(2) y
C4 C3 C2 115.1(2) y
C5 C4 C3 124.3(2) y
C5 C4 Se 114.9(2) y
C3 C4 Se 120.7(2) y
C4 C5 F 115.1(2) y
C4 C5 C6 133.8(2) y
F C5 C6 111.0(2) y
C5 C6 C7 113.6(2) y
C8 C7 C6 111.3(2) y
O1 C11 C16 122.5(2) y
O1 C11 C12 127.0(2) y
C16 C11 C12 110.4(2) ?
C13 C12 N1 115.9(2) y
C13 C12 C11 124.0(2) ?
N1 C12 C11 120.1(2) y
C12 C13 C14 120.2(2) ?
C13 C14 C15 121.1(2) ?
C13 C14 N2 119.4(2) y
C15 C14 N2 119.4(2) y
C16 C15 C14 117.6(2) ?
C15 C16 C11 126.8(2) ?
C15 C16 N3 117.5(2) y
C11 C16 N3 115.7(2) y

loop_
_geom_bond_atom_site_label_1
_geom_bond_atom_site_label_2
_geom_bond_distance
_geom_bond_publ_flag
Se C9 1.926(2) y
Se C4 1.927(2) y
Se C10 1.937(2) y
F C5 1.368(3) y
O1 C11 1.236(3) y
O2 N1 1.224(3) y
O3 N1 1.231(2) y
O4 N2 1.227(3) y
O5 N2 1.230(3) y
O6 N3 1.216(3) y
O7 N3 1.220(3) y
N1 C12 1.452(3) y
N2 C14 1.440(3) y
N3 C16 1.466(3) y
C2 C1 1.520(4) y
C2 C3 1.531(3) y
C3 C4 1.509(3) y
C4 C5 1.328(3) y
C5 C6 1.483(3) y
C6 C7 1.524(3) y
C7 C8 1.519(4) y
C11 C16 1.455(3) y
C11 C12 1.457(3) y
C12 C13 1.374(3) y
C13 C14 1.378(3) y
C14 C15 1.402(3) y
C15 C16 1.359(3) y

loop_
_geom_contact_atom_site_label_1
_geom_contact_atom_site_label_2
_geom_contact_distance
_geom_contact_publ_flag
Se O1 2.95 y

loop_
_geom_torsion_atom_site_label_1
_geom_torsion_atom_site_label_2
_geom_torsion_atom_site_label_3
_geom_torsion_atom_site_label_4
_geom_torsion
_geom_torsion_publ_flag
C1 C2 C3 C4 -179.8(2) y
C2 C3 C4 C5 87.5(3) y
C2 C3 C4 Se -94.5(2) ?
C9 Se C4 C5 -147.7(2) y
C10 Se C4 C5 112.5(2) y
C9 Se C4 C3 34.2(2) ?
C10 Se C4 C3 -65.6(2) ?
C3 C4 C5 F -0.7(3) ?
Se C4 C5 F -178.72(14) y
C3 C4 C5 C6 176.7(2) y
Se C4 C5 C6 -1.3(3) ?
C4 C5 C6 C7 126.5(3) y
F C5 C6 C7 -56.0(3) ?
C5 C6 C7 C8 -178.4(2) y
O2 N1 C12 C13 -162.8(2) ?
O3 N1 C12 C13 15.6(3) ?
O2 N1 C12 C11 18.6(3) y
O3 N1 C12 C11 -163.1(2) ?
O1 C11 C12 C13 -176.3(2) ?
C16 C11 C12 C13 0.6(3) ?
O1 C11 C12 N1 2.3(4) y
C16 C11 C12 N1 179.1(2) ?
N1 C12 C13 C14 -179.3(2) ?
C11 C12 C13 C14 -0.7(4) ?
C12 C13 C14 C15 1.0(3) ?
C12 C13 C14 N2 178.0(2) ?
O4 N2 C14 C13 -3.2(3) y
O5 N2 C14 C13 178.2(2) ?
O4 N2 C14 C15 173.8(2) ?
O5 N2 C14 C15 -4.8(3) ?
C13 C14 C15 C16 -1.2(3) ?
N2 C14 C15 C16 -178.2(2) ?
C14 C15 C16 C11 1.3(3) ?
C14 C15 C16 N3 177.9(2) ?
O1 C11 C16 C15 176.1(2) ?
C12 C11 C16 C15 -0.9(3) ?
O1 C11 C16 N3 -0.6(3) y
C12 C11 C16 N3 -177.6(2) ?
O6 N3 C16 C15 127.4(2) ?
O7 N3 C16 C15 -52.6(3) ?
O6 N3 C16 C11 -55.6(3) y
O7 N3 C16 C11 124.5(2) ?
